data_4335550
loop_
_publ_author_name
'Jin Wuk Lee'
'Kwang Soo Lim'
'Dae Won Ryu'
'Eui Kwan Koh'
'Sung Won Yoon'
'Byoung Jin Suh'
'Chang Seop Hong'

_publ_section_title
;
 Cyanide-Bridged WVMnIII Bimetallic Chains Composed of a Blocked W
 Hexacyanide Precursor: Geometry-Related Magnetic Couplings and
 Magnetostructural Correlation
;
_journal_name_full 'Inorganic Chemistry'
_journal_page_first 8677
_journal_page_last 8684
_journal_paper_doi 10.1021/ic400845z
_journal_volume 52
_journal_year 2013
_chemical_formula_sum 'C37 H32 Mn N10 O4 W'
_chemical_formula_weight 919.52
_chemical_name_systematic
;
 ?
;
_space_group_IT_number 14
_symmetry_cell_setting monoclinic
_symmetry_space_group_name_Hall '-P 2yn'
_symmetry_space_group_name_H-M 'P 1 21/n 1'
_atom_sites_solution_hydrogens geom
_atom_sites_solution_primary direct
_atom_sites_solution_secondary difmap
_audit_creation_method SHELXL-97
_cell_angle_alpha 90.00
_cell_angle_beta 92.8530(10)
_cell_angle_gamma 90.00
_cell_formula_units_Z 4
_cell_length_a 9.2036(2)
_cell_length_b 21.1875(5)
_cell_length_c 18.0645(4)
_cell_measurement_reflns_used 4601
_cell_measurement_temperature 296(2)
_cell_measurement_theta_max 26.355
_cell_measurement_theta_min 2.229
_cell_volume 3518.23(14)
_computing_structure_refinement 'SHELXL-97 (Sheldrick, 1997)'
_diffrn_ambient_temperature 296(2)
_diffrn_measured_fraction_theta_full 0.944
_diffrn_measured_fraction_theta_max 0.854
_diffrn_radiation_monochromator graphite
_diffrn_radiation_source 'fine-focus sealed tube'
_diffrn_radiation_type MoK\a
_diffrn_radiation_wavelength 0.71073
_diffrn_reflns_av_R_equivalents 0.0832
_diffrn_reflns_av_sigmaI/netI 0.1418
_diffrn_reflns_limit_h_max 10
_diffrn_reflns_limit_h_min -12
_diffrn_reflns_limit_k_max 25
_diffrn_reflns_limit_k_min -29
_diffrn_reflns_limit_l_max 21
_diffrn_reflns_limit_l_min -25
_diffrn_reflns_number 27281
_diffrn_reflns_theta_full 25.00
_diffrn_reflns_theta_max 30.12
_diffrn_reflns_theta_min 1.48
_exptl_absorpt_coefficient_mu 3.683
_exptl_absorpt_correction_T_max 0.8667
_exptl_absorpt_correction_T_min 0.1680
_exptl_absorpt_correction_type multi-scan
_exptl_absorpt_process_details sadabs
_exptl_crystal_colour black
_exptl_crystal_density_diffrn 1.736
_exptl_crystal_description plate
_exptl_crystal_F_000 1820
_exptl_crystal_size_max 0.75
_exptl_crystal_size_mid 0.12
_exptl_crystal_size_min 0.04
_refine_diff_density_max 1.126
_refine_diff_density_min -0.951
_refine_diff_density_rms 0.156
_refine_ls_extinction_method none
_refine_ls_goodness_of_fit_ref 0.866
_refine_ls_hydrogen_treatment constr
_refine_ls_matrix_type full
_refine_ls_number_parameters 463
_refine_ls_number_reflns 8844
_refine_ls_number_restraints 0
_refine_ls_restrained_S_all 0.866
_refine_ls_R_factor_all 0.1072
_refine_ls_R_factor_gt 0.0464
_refine_ls_shift/su_max 0.001
_refine_ls_shift/su_mean 0.000
_refine_ls_structure_factor_coef Fsqd
_refine_ls_weighting_details 'calc w=1/[\s^2^(Fo^2^)+(0.0149P)^2^+0.0000P] where P=(Fo^2^+2Fc^2^)/3'
_refine_ls_weighting_scheme calc
_refine_ls_wR_factor_gt 0.0629
_refine_ls_wR_factor_ref 0.0730
_reflns_number_gt 4939
_reflns_number_total 8844
_reflns_threshold_expression >2sigma(I)
_cod_data_source_file ic400845z_si_002_2.cif
_cod_data_source_block complex2
_cod_database_code 4335550

loop_
_symmetry_equiv_pos_as_xyz
'x, y, z'
'-x+1/2, y+1/2, -z+1/2'
'-x, -y, -z'
'x-1/2, -y-1/2, z-1/2'

loop_
_atom_site_label
_atom_site_type_symbol
_atom_site_fract_x
_atom_site_fract_y
_atom_site_fract_z
_atom_site_U_iso_or_equiv
_atom_site_adp_type
_atom_site_occupancy
_atom_site_symmetry_multiplicity
_atom_site_calc_flag
_atom_site_refinement_flags
W1 W 0.84022(3) 0.189211(11) 0.356517(11) 0.02373(7) Uani 1 1 d .
Mn1 Mn 0.72175(11) 0.44600(4) 0.27431(4) 0.0378(3) Uani 1 1 d .
C1 C 0.8121(7) 0.2885(3) 0.3309(3) 0.0304(16) Uani 1 1 d .
C2 C 0.9741(7) 0.2122(3) 0.2652(3) 0.0320(16) Uani 1 1 d .
C3 C 0.9622(7) 0.2344(3) 0.4448(3) 0.0314(16) Uani 1 1 d .
C4 C 1.0478(8) 0.1428(3) 0.3805(3) 0.0431(19) Uani 1 1 d .
C5 C 0.7899(7) 0.1161(3) 0.4337(3) 0.0447(19) Uani 1 1 d .
C6 C 0.8441(6) 0.1019(3) 0.2956(3) 0.0287(15) Uani 1 1 d .
C7 C 0.6614(7) 0.2363(3) 0.4935(3) 0.0425(18) Uani 1 1 d .
H7 H 0.7514 0.2345 0.5192 0.051 Uiso 1 1 calc R
C8 C 0.5437(8) 0.2537(3) 0.5307(3) 0.054(2) Uani 1 1 d .
H8 H 0.5538 0.2641 0.5807 0.065 Uiso 1 1 calc R
C9 C 0.4091(8) 0.2559(3) 0.4940(3) 0.050(2) Uani 1 1 d .
H9 H 0.3275 0.2683 0.5186 0.060 Uiso 1 1 calc R
C10 C 0.3971(7) 0.2392(3) 0.4201(3) 0.0485(19) Uani 1 1 d .
H10 H 0.3068 0.2388 0.3946 0.058 Uiso 1 1 calc R
C11 C 0.5203(7) 0.2234(3) 0.3849(3) 0.0308(16) Uani 1 1 d .
C12 C 0.5190(7) 0.2082(3) 0.3053(3) 0.0332(16) Uani 1 1 d .
C13 C 0.3931(7) 0.2104(3) 0.2594(3) 0.052(2) Uani 1 1 d .
H13 H 0.3040 0.2194 0.2791 0.062 Uiso 1 1 calc R
C14 C 0.4013(8) 0.1992(3) 0.1855(3) 0.053(2) Uani 1 1 d .
H14 H 0.3178 0.1999 0.1543 0.064 Uiso 1 1 calc R
C15 C 0.5347(8) 0.1867(3) 0.1576(3) 0.0477(18) Uani 1 1 d .
H15 H 0.5429 0.1806 0.1070 0.057 Uiso 1 1 calc R
C16 C 0.6564(7) 0.1833(3) 0.2055(3) 0.0404(17) Uani 1 1 d .
H16 H 0.7462 0.1739 0.1868 0.048 Uiso 1 1 calc R
C17 C 0.7968(11) 0.3581(5) 0.1208(5) 0.149(4) Uiso 1 1 d .
H17A H 0.9003 0.3528 0.1202 0.223 Uiso 1 1 calc R
H17B H 0.7516 0.3401 0.0766 0.223 Uiso 1 1 calc R
H17C H 0.7612 0.3373 0.1634 0.223 Uiso 1 1 calc R
C18 C 0.7632(10) 0.4234(4) 0.1238(5) 0.093(3) Uiso 1 1 d .
H18 H 0.7949 0.4437 0.0786 0.112 Uiso 1 1 calc R
C19 C 0.6041(10) 0.4268(4) 0.1241(4) 0.101(3) Uiso 1 1 d .
H19A H 0.5598 0.3956 0.0909 0.121 Uiso 1 1 calc R
H19B H 0.5700 0.4684 0.1087 0.121 Uiso 1 1 calc R
C20 C 0.4393(8) 0.3928(3) 0.2190(3) 0.049(2) Uani 1 1 d .
C21 C 0.3370(8) 0.3693(4) 0.1571(3) 0.085(3) Uani 1 1 d .
H21A H 0.3842 0.3716 0.1110 0.127 Uiso 1 1 calc R
H21B H 0.2510 0.3950 0.1543 0.127 Uiso 1 1 calc R
H21C H 0.3108 0.3263 0.1666 0.127 Uiso 1 1 calc R
C22 C 0.3871(7) 0.3936(3) 0.2939(3) 0.0361(17) Uani 1 1 d .
C23 C 0.2490(8) 0.3696(3) 0.3090(3) 0.051(2) Uani 1 1 d .
H23 H 0.1934 0.3515 0.2702 0.061 Uiso 1 1 calc R
C24 C 0.1915(7) 0.3716(3) 0.3779(4) 0.0487(19) Uani 1 1 d .
H24 H 0.0989 0.3558 0.3849 0.058 Uiso 1 1 calc R
C25 C 0.2753(8) 0.3979(3) 0.4375(3) 0.0441(19) Uani 1 1 d .
C26 C 0.3015(7) 0.4200(3) 0.5657(3) 0.057(2) Uani 1 1 d .
H26A H 0.2474 0.4174 0.6096 0.085 Uiso 1 1 calc R
H26B H 0.3276 0.4631 0.5570 0.085 Uiso 1 1 calc R
H26C H 0.3880 0.3949 0.5719 0.085 Uiso 1 1 calc R
C27 C 0.4093(7) 0.4217(3) 0.4245(3) 0.0352(16) Uani 1 1 d .
H27 H 0.4643 0.4394 0.4638 0.042 Uiso 1 1 calc R
C28 C 0.4669(7) 0.4206(3) 0.3547(3) 0.0312(15) Uani 1 1 d .
C29 C 0.9934(7) 0.5045(3) 0.3199(3) 0.0349(16) Uani 1 1 d .
C30 C 1.0732(7) 0.5311(3) 0.3797(3) 0.0366(16) Uani 1 1 d .
H30 H 1.0362 0.5290 0.4266 0.044 Uiso 1 1 calc R
C31 C 1.2033(8) 0.5600(3) 0.3716(4) 0.0484(19) Uani 1 1 d .
C32 C 1.2185(8) 0.5972(3) 0.4961(4) 0.067(2) Uani 1 1 d .
H32A H 1.2850 0.6187 0.5300 0.100 Uiso 1 1 calc R
H32B H 1.1972 0.5562 0.5153 0.100 Uiso 1 1 calc R
H32C H 1.1301 0.6211 0.4899 0.100 Uiso 1 1 calc R
C33 C 1.2598(8) 0.5626(3) 0.3018(4) 0.065(2) Uani 1 1 d .
H33 H 1.3491 0.5820 0.2954 0.078 Uiso 1 1 calc R
C34 C 1.1845(8) 0.5370(3) 0.2431(4) 0.058(2) Uani 1 1 d .
H34 H 1.2255 0.5391 0.1971 0.070 Uiso 1 1 calc R
C35 C 1.0488(8) 0.5076(3) 0.2469(3) 0.0403(18) Uani 1 1 d .
C36 C 0.9684(8) 0.4805(3) 0.1840(3) 0.048(2) Uani 1 1 d .
C37 C 1.0355(8) 0.4868(4) 0.1082(3) 0.095(3) Uani 1 1 d .
H37A H 0.9723 0.4675 0.0708 0.142 Uiso 1 1 calc R
H37B H 1.1285 0.4661 0.1097 0.142 Uiso 1 1 calc R
H37C H 1.0478 0.5306 0.0967 0.142 Uiso 1 1 calc R
N1 N 0.7885(6) 0.3391(3) 0.3130(2) 0.0457(16) Uani 1 1 d .
N2 N 1.0411(6) 0.2255(3) 0.2171(3) 0.0523(17) Uani 1 1 d .
N3 N 1.0284(6) 0.2580(3) 0.4930(2) 0.0568(17) Uani 1 1 d .
N4 N 1.1543(7) 0.1179(3) 0.3934(3) 0.067(2) Uani 1 1 d .
N5 N 0.7615(7) 0.0786(3) 0.4765(3) 0.073(2) Uani 1 1 d .
N6 N 0.8408(6) 0.0549(2) 0.2634(2) 0.0411(15) Uani 1 1 d .
N7 N 0.6540(5) 0.2216(2) 0.4209(2) 0.0295(13) Uani 1 1 d .
N8 N 0.6474(5) 0.1934(2) 0.2788(2) 0.0272(11) Uani 1 1 d .
N9 N 0.5666(6) 0.4134(3) 0.2049(2) 0.0489(16) Uani 1 1 d .
N10 N 0.8472(7) 0.4509(3) 0.1886(2) 0.0480(16) Uani 1 1 d .
O1 O 0.5948(5) 0.44791(19) 0.35018(18) 0.0392(11) Uani 1 1 d .
O2 O 0.8720(5) 0.47581(19) 0.33652(18) 0.0387(11) Uani 1 1 d .
O4 O 1.2826(5) 0.5906(2) 0.4262(3) 0.0634(15) Uani 1 1 d .
O3 O 0.2148(5) 0.3971(2) 0.5042(2) 0.0560(14) Uani 1 1 d .

loop_
_atom_site_aniso_label
_atom_site_aniso_U_11
_atom_site_aniso_U_22
_atom_site_aniso_U_33
_atom_site_aniso_U_23
_atom_site_aniso_U_13
_atom_site_aniso_U_12
W1 0.02605(15) 0.02577(14) 0.01932(9) -0.00107(12) 0.00075(8) 0.00056(16)
Mn1 0.0460(7) 0.0415(7) 0.0259(4) -0.0006(4) 0.0029(4) -0.0037(6)
C1 0.025(4) 0.036(4) 0.030(3) -0.006(3) 0.001(3) 0.002(3)
C2 0.032(4) 0.035(4) 0.028(3) 0.006(3) -0.004(3) 0.007(3)
C3 0.029(4) 0.044(4) 0.021(3) -0.004(3) 0.001(3) 0.003(3)
C4 0.055(6) 0.043(5) 0.032(3) -0.001(3) 0.000(3) 0.005(4)
C5 0.060(6) 0.037(5) 0.039(3) 0.004(3) 0.015(3) 0.009(4)
C6 0.033(4) 0.029(4) 0.024(3) 0.003(3) 0.006(3) 0.008(3)
C7 0.029(5) 0.066(5) 0.033(3) -0.006(3) 0.005(3) 0.003(4)
C8 0.042(5) 0.081(6) 0.042(4) -0.009(4) 0.015(4) 0.008(5)
C9 0.044(6) 0.052(5) 0.055(4) -0.006(4) 0.027(4) 0.003(4)
C10 0.026(5) 0.059(5) 0.060(4) -0.012(4) 0.006(3) 0.004(4)
C11 0.033(5) 0.025(4) 0.035(3) -0.002(3) 0.007(3) 0.003(3)
C12 0.030(4) 0.029(4) 0.040(3) -0.001(3) -0.002(3) 0.003(3)
C13 0.037(5) 0.074(6) 0.044(4) -0.012(3) -0.012(3) 0.004(4)
C14 0.053(5) 0.044(5) 0.059(4) -0.003(4) -0.025(4) -0.001(4)
C15 0.064(5) 0.043(4) 0.034(3) 0.002(3) -0.022(3) 0.000(5)
C16 0.050(5) 0.039(4) 0.031(3) -0.002(3) -0.005(3) -0.002(4)
C20 0.060(6) 0.047(5) 0.039(4) 0.007(3) -0.019(4) -0.005(4)
C21 0.082(7) 0.117(8) 0.053(4) -0.005(5) -0.028(4) -0.037(6)
C22 0.034(5) 0.034(4) 0.040(3) 0.006(3) -0.009(3) -0.006(4)
C23 0.056(6) 0.048(5) 0.047(4) -0.002(3) -0.020(4) -0.009(4)
C24 0.031(5) 0.044(5) 0.070(5) -0.002(4) -0.001(4) -0.013(4)
C25 0.042(5) 0.036(5) 0.055(4) 0.004(3) 0.005(4) -0.005(4)
C26 0.058(6) 0.061(5) 0.053(4) -0.006(4) 0.022(4) -0.004(4)
C27 0.034(5) 0.031(4) 0.041(3) -0.001(3) 0.003(3) -0.008(4)
C28 0.030(4) 0.024(4) 0.040(3) 0.002(3) -0.001(3) 0.001(3)
C29 0.030(5) 0.038(4) 0.038(3) 0.006(3) 0.009(3) 0.003(4)
C30 0.031(5) 0.032(4) 0.048(4) 0.008(3) 0.003(3) 0.001(4)
C31 0.043(6) 0.035(5) 0.068(5) 0.010(4) 0.007(4) 0.003(4)
C32 0.053(6) 0.076(6) 0.071(5) 0.012(4) -0.011(4) -0.004(5)
C33 0.050(6) 0.059(6) 0.088(6) -0.005(5) 0.023(5) -0.019(5)
C34 0.047(6) 0.054(6) 0.078(5) 0.003(4) 0.044(4) -0.003(5)
C35 0.046(5) 0.035(4) 0.042(4) 0.009(3) 0.014(3) 0.010(4)
C36 0.043(5) 0.062(6) 0.040(4) 0.010(3) 0.012(4) 0.017(4)
C37 0.071(7) 0.168(9) 0.047(4) 0.010(5) 0.027(4) 0.016(6)
N1 0.059(5) 0.039(4) 0.038(3) -0.004(3) -0.002(3) 0.008(3)
N2 0.046(4) 0.071(5) 0.041(3) 0.012(3) 0.011(3) 0.005(3)
N3 0.051(4) 0.083(5) 0.037(3) -0.016(3) -0.004(3) 0.000(4)
N4 0.059(5) 0.072(5) 0.070(4) -0.019(3) -0.005(4) 0.024(4)
N5 0.120(6) 0.052(5) 0.051(3) 0.020(3) 0.022(4) -0.003(4)
N6 0.052(4) 0.033(4) 0.038(3) -0.006(2) 0.002(3) 0.007(3)
N7 0.032(4) 0.033(3) 0.024(2) -0.003(2) 0.005(2) 0.004(3)
N8 0.026(3) 0.027(3) 0.028(2) -0.007(2) -0.002(2) 0.003(3)
N9 0.055(4) 0.066(4) 0.025(3) 0.000(3) -0.001(3) -0.016(4)
N10 0.057(5) 0.062(4) 0.024(3) -0.012(3) 0.001(3) 0.001(4)
O1 0.039(3) 0.048(3) 0.031(2) -0.0009(19) 0.003(2) -0.013(3)
O2 0.037(3) 0.051(3) 0.029(2) 0.0079(19) 0.0077(19) -0.007(2)
O4 0.040(4) 0.066(4) 0.085(4) -0.002(3) 0.009(3) -0.016(3)
O3 0.041(4) 0.065(4) 0.064(3) -0.005(3) 0.023(3) -0.016(3)

loop_
_atom_type_symbol
_atom_type_description
_atom_type_scat_dispersion_real
_atom_type_scat_dispersion_imag
_atom_type_scat_source
C C 0.0033 0.0016 'International Tables Vol C Tables 4.2.6.8 and 6.1.1.4'
H H 0.0000 0.0000 'International Tables Vol C Tables 4.2.6.8 and 6.1.1.4'
N N 0.0061 0.0033 'International Tables Vol C Tables 4.2.6.8 and 6.1.1.4'
O O 0.0106 0.0060 'International Tables Vol C Tables 4.2.6.8 and 6.1.1.4'
Mn Mn 0.3368 0.7283 'International Tables Vol C Tables 4.2.6.8 and 6.1.1.4'
W W -0.8490 6.8722 'International Tables Vol C Tables 4.2.6.8 and 6.1.1.4'

loop_
_geom_angle_atom_site_label_1
_geom_angle_atom_site_label_2
_geom_angle_atom_site_label_3
_geom_angle
_geom_angle_site_symmetry_3
C3 W1 C5 87.8(2) .
C3 W1 C6 138.3(2) .
C5 W1 C6 73.9(2) .
C3 W1 C2 99.8(2) .
C5 W1 C2 143.7(2) .
C6 W1 C2 77.3(2) .
C3 W1 C1 77.1(2) .
C5 W1 C1 144.2(2) .
C6 W1 C1 136.87(19) .
C2 W1 C1 71.6(2) .
C3 W1 C4 68.2(2) .
C5 W1 C4 76.2(2) .
C6 W1 C4 71.1(2) .
C2 W1 C4 74.0(2) .
C1 W1 C4 125.2(2) .
C3 W1 N8 146.5(2) .
C5 W1 N8 104.4(2) .
C6 W1 N8 75.10(19) .
C2 W1 N8 88.68(18) .
C1 W1 N8 75.06(19) .
C4 W1 N8 144.62(19) .
C3 W1 N7 82.01(19) .
C5 W1 N7 71.8(2) .
C6 W1 N7 124.4(2) .
C2 W1 N7 144.19(18) .
C1 W1 N7 74.04(19) .
C4 W1 N7 136.68(18) .
N8 W1 N7 72.81(16) .
O1 Mn1 O2 91.34(17) .
O1 Mn1 N9 90.8(2) .
O2 Mn1 N9 177.8(2) .
O1 Mn1 N10 174.4(2) .
O2 Mn1 N10 90.5(2) .
N9 Mn1 N10 87.4(2) .
O1 Mn1 N1 88.13(18) .
O2 Mn1 N1 88.45(18) .
N9 Mn1 N1 91.2(2) .
N10 Mn1 N1 97.2(2) .
O1 Mn1 N6 92.11(17) 2_655
O2 Mn1 N6 90.31(17) 2_655
N9 Mn1 N6 90.0(2) 2_655
N10 Mn1 N6 82.63(19) 2_655
N1 Mn1 N6 178.74(18) 2_655
N1 C1 W1 174.1(5) .
N2 C2 W1 178.0(6) .
N3 C3 W1 178.9(6) .
N4 C4 W1 178.8(7) .
N5 C5 W1 177.7(6) .
N6 C6 W1 177.5(6) .
N7 C7 C8 122.9(6) .
C7 C8 C9 119.5(6) .
C8 C9 C10 118.9(6) .
C11 C10 C9 119.0(6) .
N7 C11 C10 122.3(5) .
N7 C11 C12 115.0(5) .
C10 C11 C12 122.8(6) .
N8 C12 C13 121.4(5) .
N8 C12 C11 116.0(5) .
C13 C12 C11 122.7(6) .
C14 C13 C12 119.5(7) .
C13 C14 C15 119.2(6) .
C14 C15 C16 119.3(6) .
N8 C16 C15 121.3(6) .
C17 C18 C19 105.5(9) .
C17 C18 N10 107.9(8) .
C19 C18 N10 117.2(7) .
C18 C19 N9 105.3(7) .
N9 C20 C22 121.7(6) .
N9 C20 C21 120.3(6) .
C22 C20 C21 118.0(7) .
C23 C22 C28 115.8(6) .
C23 C22 C20 121.2(6) .
C28 C22 C20 122.9(6) .
C24 C23 C22 123.7(6) .
C23 C24 C25 118.9(6) .
O3 C25 C27 125.1(6) .
O3 C25 C24 116.3(6) .
C27 C25 C24 118.6(6) .
C25 C27 C28 122.6(6) .
O1 C28 C27 115.5(5) .
O1 C28 C22 124.2(6) .
C27 C28 C22 120.3(6) .
O2 C29 C30 115.4(5) .
O2 C29 C35 124.9(6) .
C30 C29 C35 119.6(6) .
C31 C30 C29 122.1(6) .
C30 C31 O4 125.4(6) .
C30 C31 C33 119.2(7) .
O4 C31 C33 115.3(7) .
C34 C33 C31 119.8(7) .
C33 C34 C35 124.3(7) .
C34 C35 C29 115.0(6) .
C34 C35 C36 124.2(6) .
C29 C35 C36 120.8(6) .
N10 C36 C35 123.7(6) .
N10 C36 C37 119.3(6) .
C35 C36 C37 117.0(7) .
C1 N1 Mn1 176.4(6) .
C6 N6 Mn1 161.4(5) 2_645
C7 N7 C11 117.3(5) .
C7 N7 W1 125.2(4) .
C11 N7 W1 117.3(3) .
C12 N8 C16 119.2(5) .
C12 N8 W1 118.7(3) .
C16 N8 W1 122.1(4) .
C20 N9 C19 119.9(6) .
C20 N9 Mn1 128.9(4) .
C19 N9 Mn1 110.3(5) .
C36 N10 C18 123.9(6) .
C36 N10 Mn1 128.2(4) .
C18 N10 Mn1 107.1(5) .
C28 O1 Mn1 129.6(4) .
C29 O2 Mn1 129.4(3) .
C31 O4 C32 117.2(6) .
C25 O3 C26 116.9(5) .

loop_
_geom_bond_atom_site_label_1
_geom_bond_atom_site_label_2
_geom_bond_distance
_geom_bond_site_symmetry_2
W1 C3 2.131(5) .
W1 C5 2.150(6) .
W1 C6 2.154(6) .
W1 C2 2.163(6) .
W1 C1 2.167(6) .
W1 C4 2.172(7) .
W1 N8 2.209(4) .
W1 N7 2.227(4) .
Mn1 O1 1.845(4) .
Mn1 O2 1.849(4) .
Mn1 N9 1.977(5) .
Mn1 N10 1.979(5) .
Mn1 N1 2.439(6) .
Mn1 N6 2.466(5) 2_655
C1 N1 1.138(6) .
C2 N2 1.126(6) .
C3 N3 1.151(6) .
C4 N4 1.128(7) .
C5 N5 1.148(7) .
C6 N6 1.152(6) .
C7 N7 1.346(6) .
C7 C8 1.354(8) .
C8 C9 1.377(8) .
C9 C10 1.380(7) .
C10 C11 1.369(8) .
C11 N7 1.364(7) .
C11 C12 1.473(7) .
C12 N8 1.334(7) .
C12 C13 1.392(7) .
C13 C14 1.361(7) .
C14 C15 1.376(8) .
C15 C16 1.383(7) .
C16 N8 1.349(6) .
C17 C18 1.420(11) .
C18 C19 1.466(10) .
C18 N10 1.489(9) .
C19 N9 1.543(8) .
C20 N9 1.288(8) .
C20 C22 1.458(8) .
C20 C21 1.510(8) .
C22 C23 1.407(8) .
C22 C28 1.412(7) .
C23 C24 1.377(8) .
C24 C25 1.409(8) .
C25 O3 1.352(7) .
C25 C27 1.364(8) .
C26 O3 1.420(6) .
C27 C28 1.392(7) .
C28 O1 1.317(6) .
C29 O2 1.320(7) .
C29 C30 1.395(7) .
C29 C35 1.439(7) .
C30 C31 1.359(8) .
C31 O4 1.361(7) .
C31 C33 1.390(8) .
C32 O4 1.427(7) .
C33 C34 1.351(9) .
C34 C35 1.401(9) .
C35 C36 1.444(8) .
C36 N10 1.285(8) .
C36 C37 1.536(8) .
N6 Mn1 2.466(5) 2_645
